data_4310110
loop_
_publ_author_name
'Francisco Acha'
'Mar\'ia A. Garralda'
'Lourdes Ibarlucea'
'Elena Pinilla'
'M. Rosario Torres'

_publ_contact_author
;                                                                               
      Pinilla Elena
      Departamento de Qu\'imica Inorg\'anica I
      Laboratorio de Difracci\'on de Rayos X
      Facultad de Ciencias Quimicas 
      Universidad Complutense de Madrid
      28040 Madrid (Spain)
;
_publ_contact_author_email epinilla@quim.ucm.es
_publ_contact_author_fax '+34 91 3944284'
_publ_contact_author_phone '+34 91 3944285'
_publ_section_title
;
Novel Hydridoirida-\b-diketones Containing Small Molecules, CO, or
Ethylene: Their Behavior in Coordinating Solvents Such as
Dimethylsulfoxide or Acetonitrile
;
_journal_name_full 'Inorganic Chemistry'
_journal_page_first 9084
_journal_page_last 9091
_journal_paper_doi 10.1021/ic051219n
_journal_volume 44
_journal_year 2005
_chemical_formula_sum 'C39 H29 Ir O3 P2'
_chemical_formula_weight 799.76
_chemical_name_systematic
; 
 ? 
;
_space_group_IT_number 4
_symmetry_cell_setting monoclinic
_symmetry_space_group_name_Hall 'P 2yb'
_symmetry_space_group_name_H-M 'P 1 21 1'
_atom_sites_solution_hydrogens geom
_atom_sites_solution_primary direct
_atom_sites_solution_secondary difmap
_audit_creation_method SHELXL-97
_cell_angle_alpha 90.00
_cell_angle_beta 108.1340(10)
_cell_angle_gamma 90.00
_cell_formula_units_Z 2
_cell_length_a 10.9317(8)
_cell_length_b 12.1008(8)
_cell_length_c 13.1681(10)
_cell_measurement_temperature 296(2)
_cell_volume 1655.4(2)
_computing_cell_refinement 'Bruker SMART'
_computing_data_collection 'Bruker SMART'
_computing_data_reduction 'Bruker SHELXTL'
_computing_molecular_graphics 'Bruker SHELXTL'
_computing_publication_material 'Bruker SHELXTL'
_computing_structure_refinement 'SHELXL-97 (Sheldrick, 1997)'
_computing_structure_solution 'SHELXS-97 (Sheldrick, 1990)'
_diffrn_ambient_temperature 296(2)
_diffrn_measured_fraction_theta_full 0.921
_diffrn_measured_fraction_theta_max 0.921
_diffrn_measurement_device_type 'CCD area detector'
_diffrn_measurement_method 'phi and omega scans'
_diffrn_radiation_monochromator graphite
_diffrn_radiation_source 'fine-focus sealed tube'
_diffrn_radiation_type MoK\a
_diffrn_radiation_wavelength 0.71073
_diffrn_reflns_av_R_equivalents 0.0290
_diffrn_reflns_av_sigmaI/netI 0.0722
_diffrn_reflns_limit_h_max 14
_diffrn_reflns_limit_h_min -11
_diffrn_reflns_limit_k_max 16
_diffrn_reflns_limit_k_min -15
_diffrn_reflns_limit_l_max 12
_diffrn_reflns_limit_l_min -17
_diffrn_reflns_number 10558
_diffrn_reflns_theta_full 28.79
_diffrn_reflns_theta_max 28.79
_diffrn_reflns_theta_min 1.63
_exptl_absorpt_coefficient_mu 4.166
_exptl_absorpt_correction_type none
_exptl_crystal_colour yellow
_exptl_crystal_density_diffrn 1.605
_exptl_crystal_density_method 'not measured'
_exptl_crystal_description prismatic
_exptl_crystal_F_000 788
_exptl_crystal_size_max 0.18
_exptl_crystal_size_mid 0.18
_exptl_crystal_size_min 0.06
_refine_diff_density_max 1.809
_refine_diff_density_min -0.940
_refine_diff_density_rms 0.112
_refine_ls_abs_structure_details 'Flack H D (1983), Acta Cryst. A39, 876-881'
_refine_ls_abs_structure_Flack -0.030(7)
_refine_ls_extinction_method none
_refine_ls_goodness_of_fit_ref 0.923
_refine_ls_hydrogen_treatment mixed
_refine_ls_matrix_type full
_refine_ls_number_parameters 407
_refine_ls_number_reflns 7399
_refine_ls_number_restraints 1
_refine_ls_restrained_S_all 0.923
_refine_ls_R_factor_all 0.0481
_refine_ls_R_factor_gt 0.0364
_refine_ls_shift/su_max 0.033
_refine_ls_shift/su_mean 0.002
_refine_ls_structure_factor_coef Fsqd
_refine_ls_weighting_details 'calc w=1/[\s^2^(Fo^2^)+(0.0287P)^2^+0.0000P] where P=(Fo^2^+2Fc^2^)/3'
_refine_ls_weighting_scheme calc
_refine_ls_wR_factor_gt 0.0699
_refine_ls_wR_factor_ref 0.0731
_reflns_number_gt 6086
_reflns_number_total 7399
_reflns_threshold_expression >2sigma(I)
_cod_data_source_file ic051219nsi20050722_061335_1.cif
_cod_data_source_block compound3
_cod_depositor_comments
;
The following automatic conversions were performed:
'_symmetry_cell_setting' value 'Monoclinic' changed to 'monoclinic'
according to '/home/saulius/struct/CIF-dictionaries/cif_core.dic'
dictionary named 'cif_core.dic' version 2.4.1 from 2010-06-29.

Automatic conversion script
Id: cif_fix_enum 1527 2010-12-29 10:47:43Z saulius 
;
_cod_database_code 4310110

loop_
_symmetry_equiv_pos_as_xyz
'x, y, z'
'-x, y+1/2, -z'

loop_
_atom_site_label
_atom_site_type_symbol
_atom_site_fract_x
_atom_site_fract_y
_atom_site_fract_z
_atom_site_U_iso_or_equiv
_atom_site_adp_type
_atom_site_occupancy
_atom_site_symmetry_multiplicity
_atom_site_calc_flag
_atom_site_refinement_flags
_atom_site_disorder_assembly
_atom_site_disorder_group
Ir1 Ir 0.939066(19) 0.74982(3) 0.750199(17) 0.02893(6) Uani 1 1 d . . .
H1 H 0.9312 0.8041 0.6188 0.05(2) Uiso 1 1 d R . .
P1 P 0.81137(17) 0.90862(14) 0.74151(14) 0.0308(4) Uani 1 1 d . . .
P2 P 1.15147(17) 0.81594(16) 0.79823(15) 0.0353(4) Uani 1 1 d . . .
O1 O 0.7237(5) 0.5871(4) 0.6831(4) 0.0473(14) Uani 1 1 d . . .
O2 O 0.9747(6) 0.5121(5) 0.7102(6) 0.086(2) Uani 1 1 d . . .
O3 O 0.9467(7) 0.6596(6) 0.9685(5) 0.087(2) Uani 1 1 d . . .
C1 C 0.7601(7) 0.6814(5) 0.6771(5) 0.0317(15) Uani 1 1 d . . .
C2 C 0.6554(5) 0.7597(10) 0.6108(4) 0.0313(15) Uani 1 1 d . . .
C3 C 0.6697(6) 0.8726(6) 0.6306(5) 0.0335(16) Uani 1 1 d . . .
C4 C 0.5788(7) 0.9454(6) 0.5708(6) 0.0457(19) Uani 1 1 d . . .
H4 H 0.5889 1.0210 0.5833 0.055 Uiso 1 1 calc R . .
C5 C 0.4725(7) 0.9054(7) 0.4922(6) 0.048(2) Uani 1 1 d . . .
H5 H 0.4111 0.9545 0.4518 0.057 Uiso 1 1 calc R . .
C6 C 0.4564(7) 0.7946(6) 0.4727(6) 0.050(2) Uani 1 1 d . . .
H6 H 0.3842 0.7687 0.4199 0.060 Uiso 1 1 calc R . .
C7 C 0.5471(6) 0.7216(6) 0.5314(6) 0.043(2) Uani 1 1 d . . .
H7 H 0.5362 0.6462 0.5180 0.052 Uiso 1 1 calc R . .
C8 C 0.7488(6) 0.9302(5) 0.8532(6) 0.0369(16) Uani 1 1 d . . .
C9 C 0.8281(8) 0.9205(7) 0.9571(7) 0.056(2) Uani 1 1 d . . .
H9 H 0.9148 0.9051 0.9691 0.067 Uiso 1 1 calc R . .
C10 C 0.7838(9) 0.9326(8) 1.0443(7) 0.069(3) Uani 1 1 d . . .
H10 H 0.8404 0.9264 1.1133 0.082 Uiso 1 1 calc R . .
C11 C 0.6576(9) 0.9537(8) 1.0283(7) 0.069(3) Uani 1 1 d . . .
H11 H 0.6270 0.9610 1.0864 0.083 Uiso 1 1 calc R . .
C12 C 0.5751(9) 0.9644(8) 0.9267(8) 0.072(3) Uani 1 1 d . . .
H12 H 0.4882 0.9778 0.9157 0.087 Uiso 1 1 calc R . .
C13 C 0.6206(8) 0.9552(7) 0.8408(7) 0.056(2) Uani 1 1 d . . .
H13 H 0.5641 0.9659 0.7723 0.067 Uiso 1 1 calc R . .
C14 C 0.8557(6) 1.0455(6) 0.7069(6) 0.0375(17) Uani 1 1 d . . .
C15 C 0.8807(7) 1.0574(6) 0.6096(6) 0.0484(19) Uani 1 1 d . . .
H15 H 0.8750 0.9970 0.5648 0.058 Uiso 1 1 calc R . .
C16 C 0.9136(8) 1.1589(7) 0.5816(7) 0.058(2) Uani 1 1 d . . .
H16 H 0.9292 1.1670 0.5165 0.070 Uiso 1 1 calc R . .
C17 C 0.9242(6) 1.2486(13) 0.6456(6) 0.0568(17) Uani 1 1 d . . .
H17 H 0.9474 1.3166 0.6243 0.068 Uiso 1 1 calc R . .
C18 C 0.9010(7) 1.2393(12) 0.7407(7) 0.064(2) Uani 1 1 d . . .
H18 H 0.9081 1.3006 0.7849 0.077 Uiso 1 1 calc R . .
C19 C 0.8662(7) 1.1361(6) 0.7713(7) 0.050(2) Uani 1 1 d . . .
H19 H 0.8501 1.1290 0.8363 0.060 Uiso 1 1 calc R . .
C20 C 1.0243(7) 0.6028(7) 0.7215(6) 0.048(2) Uani 1 1 d . . .
C21 C 1.1607(8) 0.6079(7) 0.7201(7) 0.040(2) Uani 1 1 d . . .
C22 C 1.2354(7) 0.7036(6) 0.7546(6) 0.0429(19) Uani 1 1 d . . .
C23 C 1.3628(8) 0.7069(7) 0.7560(7) 0.061(3) Uani 1 1 d . . .
H23 H 1.4125 0.7697 0.7797 0.073 Uiso 1 1 calc R . .
C24 C 1.4155(9) 0.6141(9) 0.7210(8) 0.072(3) Uani 1 1 d . . .
H24 H 1.5006 0.6155 0.7210 0.086 Uiso 1 1 calc R . .
C25 C 1.3431(10) 0.5228(9) 0.6873(7) 0.070(3) Uani 1 1 d . . .
H25 H 1.3785 0.4621 0.6633 0.084 Uiso 1 1 calc R . .
C26 C 1.2182(9) 0.5185(8) 0.6878(7) 0.055(2) Uani 1 1 d . . .
H26 H 1.1710 0.4540 0.6661 0.066 Uiso 1 1 calc R . .
C27 C 1.1891(8) 0.9377(7) 0.7329(7) 0.040(2) Uani 1 1 d . . .
C28 C 1.2273(8) 1.0381(7) 0.7831(8) 0.062(2) Uani 1 1 d . . .
H28 H 1.2377 1.0455 0.8556 0.075 Uiso 1 1 calc R . .
C29 C 1.2504(9) 1.1283(8) 0.7257(10) 0.082(3) Uani 1 1 d . . .
H29 H 1.2726 1.1961 0.7596 0.099 Uiso 1 1 calc R . .
C30 C 1.2406(10) 1.1179(10) 0.6189(10) 0.086(4) Uani 1 1 d . . .
H30 H 1.2580 1.1779 0.5816 0.103 Uiso 1 1 calc R . .
C31 C 1.2049(10) 1.0181(10) 0.5684(9) 0.085(3) Uani 1 1 d . . .
H31 H 1.1980 1.0107 0.4965 0.102 Uiso 1 1 calc R . .
C32 C 1.1794(9) 0.9293(8) 0.6237(8) 0.064(3) Uani 1 1 d . . .
H32 H 1.1553 0.8623 0.5885 0.076 Uiso 1 1 calc R . .
C33 C 1.2339(7) 0.8343(6) 0.9408(6) 0.0428(18) Uani 1 1 d . . .
C34 C 1.1911(8) 0.9147(7) 0.9960(7) 0.056(2) Uani 1 1 d . . .
H34 H 1.1232 0.9604 0.9597 0.067 Uiso 1 1 calc R . .
C35 C 1.2477(10) 0.9278(9) 1.1041(8) 0.076(3) Uani 1 1 d . . .
H35 H 1.2174 0.9823 1.1399 0.091 Uiso 1 1 calc R . .
C36 C 1.3470(11) 0.8627(10) 1.1595(8) 0.081(3) Uani 1 1 d . . .
H36 H 1.3849 0.8736 1.2325 0.097 Uiso 1 1 calc R . .
C37 C 1.3907(9) 0.7823(9) 1.1091(8) 0.081(4) Uani 1 1 d . . .
H37 H 1.4578 0.7367 1.1472 0.098 Uiso 1 1 calc R . .
C38 C 1.3340(7) 0.7676(11) 0.9976(6) 0.059(3) Uani 1 1 d . . .
H38 H 1.3645 0.7125 0.9625 0.070 Uiso 1 1 calc R . .
C39 C 0.9438(7) 0.6953(6) 0.8893(7) 0.048(2) Uani 1 1 d . . .

loop_
_atom_site_aniso_label
_atom_site_aniso_U_11
_atom_site_aniso_U_22
_atom_site_aniso_U_33
_atom_site_aniso_U_23
_atom_site_aniso_U_13
_atom_site_aniso_U_12
Ir1 0.02846(10) 0.02832(11) 0.02698(11) -0.0008(3) 0.00424(7) -0.0006(2)
P1 0.0323(9) 0.0300(9) 0.0274(10) -0.0037(8) 0.0054(8) 0.0005(8)
P2 0.0316(10) 0.0394(10) 0.0322(10) 0.0004(8) 0.0061(8) -0.0018(8)
O1 0.035(3) 0.036(3) 0.058(4) 0.003(3) -0.003(3) -0.006(2)
O2 0.054(4) 0.038(4) 0.155(7) -0.029(4) 0.016(4) 0.004(3)
O3 0.120(6) 0.100(5) 0.043(4) 0.034(4) 0.028(4) 0.002(4)
C1 0.044(4) 0.028(4) 0.022(4) -0.004(3) 0.010(3) -0.001(3)
C2 0.035(3) 0.034(4) 0.025(3) 0.001(4) 0.009(2) 0.004(5)
C3 0.032(4) 0.040(4) 0.024(4) -0.006(3) 0.002(3) -0.004(3)
C4 0.050(5) 0.033(4) 0.046(5) 0.004(3) 0.004(4) 0.002(3)
C5 0.042(4) 0.054(5) 0.040(5) 0.015(4) 0.002(3) 0.009(4)
C6 0.037(4) 0.057(5) 0.044(5) -0.001(3) -0.004(3) -0.007(3)
C7 0.041(4) 0.039(6) 0.041(4) 0.000(3) 0.000(3) -0.009(3)
C8 0.036(4) 0.034(4) 0.039(4) -0.004(3) 0.010(3) -0.003(3)
C9 0.050(5) 0.075(6) 0.047(5) -0.019(4) 0.021(4) 0.000(4)
C10 0.070(6) 0.099(8) 0.035(5) -0.016(5) 0.013(4) -0.004(5)
C11 0.072(6) 0.091(7) 0.054(6) -0.023(5) 0.034(5) -0.012(6)
C12 0.046(5) 0.109(8) 0.066(7) -0.017(6) 0.023(5) -0.006(5)
C13 0.047(5) 0.069(6) 0.051(5) -0.009(4) 0.014(4) 0.001(4)
C14 0.038(4) 0.032(4) 0.037(4) 0.000(3) 0.002(3) 0.001(3)
C15 0.065(5) 0.035(4) 0.047(5) -0.009(4) 0.021(4) -0.010(4)
C16 0.081(6) 0.052(5) 0.042(5) 0.007(4) 0.020(4) -0.004(5)
C17 0.062(4) 0.033(3) 0.072(5) 0.002(9) 0.017(4) -0.005(8)
C18 0.075(5) 0.037(6) 0.080(6) -0.025(6) 0.022(4) -0.014(6)
C19 0.057(5) 0.041(5) 0.054(5) -0.013(4) 0.020(4) -0.007(4)
C20 0.042(4) 0.038(5) 0.054(5) -0.011(4) 0.000(4) 0.010(4)
C21 0.047(5) 0.035(5) 0.035(5) 0.004(4) 0.008(4) 0.014(4)
C22 0.038(4) 0.053(5) 0.041(4) 0.008(3) 0.018(3) 0.015(3)
C23 0.045(5) 0.070(6) 0.078(7) 0.008(4) 0.032(4) 0.009(4)
C24 0.065(6) 0.096(8) 0.072(7) 0.022(6) 0.046(5) 0.024(6)
C25 0.086(7) 0.080(7) 0.052(6) 0.010(5) 0.033(5) 0.041(6)
C26 0.060(6) 0.061(6) 0.045(6) 0.005(5) 0.017(4) 0.017(5)
C27 0.036(5) 0.044(6) 0.043(5) 0.007(4) 0.017(4) -0.009(4)
C28 0.060(5) 0.057(6) 0.063(6) 0.004(5) 0.009(4) -0.012(4)
C29 0.074(7) 0.048(6) 0.121(10) 0.025(6) 0.024(6) -0.021(5)
C30 0.084(8) 0.082(8) 0.110(10) 0.040(7) 0.056(7) 0.000(6)
C31 0.088(8) 0.095(9) 0.089(8) 0.045(7) 0.055(6) 0.020(7)
C32 0.077(7) 0.068(6) 0.060(6) 0.019(5) 0.041(5) 0.013(5)
C33 0.037(4) 0.051(5) 0.036(4) -0.002(4) 0.006(3) -0.015(4)
C34 0.058(5) 0.066(6) 0.041(5) -0.013(4) 0.010(4) -0.004(4)
C35 0.089(7) 0.090(8) 0.048(6) -0.026(6) 0.021(5) -0.020(6)
C36 0.092(8) 0.113(9) 0.030(5) -0.007(6) 0.007(5) -0.047(7)
C37 0.071(6) 0.100(12) 0.055(6) 0.029(6) -0.006(4) -0.004(6)
C38 0.055(4) 0.063(8) 0.048(4) 0.001(5) 0.001(3) 0.006(5)
C39 0.040(4) 0.056(5) 0.043(5) 0.000(4) 0.007(4) -0.008(3)

loop_
_atom_type_symbol
_atom_type_description
_atom_type_scat_dispersion_real
_atom_type_scat_dispersion_imag
_atom_type_scat_source
C C 0.0033 0.0016 'International Tables Vol C Tables 4.2.6.8 and 6.1.1.4'
H H 0.0000 0.0000 'International Tables Vol C Tables 4.2.6.8 and 6.1.1.4'
O O 0.0106 0.0060 'International Tables Vol C Tables 4.2.6.8 and 6.1.1.4'
P P 0.1023 0.0942 'International Tables Vol C Tables 4.2.6.8 and 6.1.1.4'
Ir Ir -1.4442 7.9887 'International Tables Vol C Tables 4.2.6.8 and 6.1.1.4'

loop_
_geom_angle_atom_site_label_1
_geom_angle_atom_site_label_2
_geom_angle_atom_site_label_3
_geom_angle
_geom_angle_site_symmetry_1
_geom_angle_site_symmetry_3
_geom_angle_publ_flag
C39 Ir1 C1 92.7(3) . . ?
C39 Ir1 C20 89.9(3) . . ?
C1 Ir1 C20 89.2(3) . . ?
C39 Ir1 P2 97.4(2) . . ?
C1 Ir1 P2 167.27(19) . . ?
C20 Ir1 P2 83.1(2) . . ?
C39 Ir1 P1 99.5(2) . . ?
C1 Ir1 P1 80.99(18) . . ?
C20 Ir1 P1 166.6(2) . . ?
P2 Ir1 P1 104.85(6) . . ?
C39 Ir1 H1 178.4 . . ?
C1 Ir1 H1 86.8 . . ?
C20 Ir1 H1 91.5 . . ?
P2 Ir1 H1 83.3 . . ?
P1 Ir1 H1 79.0 . . ?
C14 P1 C8 105.5(3) . . ?
C14 P1 C3 104.1(3) . . ?
C8 P1 C3 104.0(3) . . ?
C14 P1 Ir1 123.6(2) . . ?
C8 P1 Ir1 116.3(2) . . ?
C3 P1 Ir1 100.8(2) . . ?
C33 P2 C22 106.1(4) . . ?
C33 P2 C27 106.0(4) . . ?
C22 P2 C27 104.2(4) . . ?
C33 P2 Ir1 116.7(2) . . ?
C22 P2 Ir1 102.3(3) . . ?
C27 P2 Ir1 119.9(3) . . ?
O1 C1 C2 114.5(7) . . ?
O1 C1 Ir1 128.7(5) . . ?
C2 C1 Ir1 116.7(5) . . ?
C7 C2 C3 119.1(7) . . ?
C7 C2 C1 122.2(9) . . ?
C3 C2 C1 118.7(6) . . ?
C2 C3 C4 120.1(6) . . ?
C2 C3 P1 113.8(5) . . ?
C4 C3 P1 126.0(6) . . ?
C3 C4 C5 119.5(7) . . ?
C3 C4 H4 120.2 . . ?
C5 C4 H4 120.2 . . ?
C6 C5 C4 120.9(7) . . ?
C6 C5 H5 119.5 . . ?
C4 C5 H5 119.5 . . ?
C5 C6 C7 119.9(6) . . ?
C5 C6 H6 120.1 . . ?
C7 C6 H6 120.1 . . ?
C2 C7 C6 120.4(7) . . ?
C2 C7 H7 119.8 . . ?
C6 C7 H7 119.8 . . ?
C13 C8 C9 115.8(7) . . ?
C13 C8 P1 123.6(6) . . ?
C9 C8 P1 120.7(6) . . ?
C8 C9 C10 122.6(8) . . ?
C8 C9 H9 118.7 . . ?
C10 C9 H9 118.7 . . ?
C11 C10 C9 119.6(8) . . ?
C11 C10 H10 120.2 . . ?
C9 C10 H10 120.2 . . ?
C10 C11 C12 120.0(9) . . ?
C10 C11 H11 120.0 . . ?
C12 C11 H11 120.0 . . ?
C13 C12 C11 120.0(9) . . ?
C13 C12 H12 120.0 . . ?
C11 C12 H12 120.0 . . ?
C12 C13 C8 122.0(8) . . ?
C12 C13 H13 119.0 . . ?
C8 C13 H13 119.0 . . ?
C19 C14 C15 118.8(7) . . ?
C19 C14 P1 123.4(6) . . ?
C15 C14 P1 117.7(5) . . ?
C16 C15 C14 119.0(7) . . ?
C16 C15 H15 120.5 . . ?
C14 C15 H15 120.5 . . ?
C15 C16 C17 122.1(9) . . ?
C15 C16 H16 118.9 . . ?
C17 C16 H16 119.0 . . ?
C18 C17 C16 120.2(13) . . ?
C18 C17 H17 119.9 . . ?
C16 C17 H17 119.9 . . ?
C17 C18 C19 119.0(12) . . ?
C17 C18 H18 120.5 . . ?
C19 C18 H18 120.5 . . ?
C14 C19 C18 120.9(8) . . ?
C14 C19 H19 119.5 . . ?
C18 C19 H19 119.5 . . ?
O2 C20 C21 116.3(7) . . ?
O2 C20 Ir1 125.7(6) . . ?
C21 C20 Ir1 117.9(6) . . ?
C22 C21 C26 118.0(8) . . ?
C22 C21 C20 120.6(7) . . ?
C26 C21 C20 121.4(8) . . ?
C21 C22 C23 120.4(7) . . ?
C21 C22 P2 114.5(6) . . ?
C23 C22 P2 125.0(6) . . ?
C22 C23 C24 119.1(9) . . ?
C22 C23 H23 120.5 . . ?
C24 C23 H23 120.5 . . ?
C25 C24 C23 120.2(9) . . ?
C25 C24 H24 119.9 . . ?
C23 C24 H24 119.9 . . ?
C24 C25 C26 120.9(9) . . ?
C24 C25 H25 119.6 . . ?
C26 C25 H25 119.6 . . ?
C25 C26 C21 121.4(10) . . ?
C25 C26 H26 119.3 . . ?
C21 C26 H26 119.3 . . ?
C28 C27 C32 117.8(9) . . ?
C28 C27 P2 124.4(7) . . ?
C32 C27 P2 117.9(7) . . ?
C27 C28 C29 120.4(10) . . ?
C27 C28 H28 119.8 . . ?
C29 C28 H28 119.8 . . ?
C30 C29 C28 120.7(10) . . ?
C30 C29 H29 119.6 . . ?
C28 C29 H29 119.6 . . ?
C29 C30 C31 119.5(10) . . ?
C29 C30 H30 120.2 . . ?
C31 C30 H30 120.2 . . ?
C30 C31 C32 120.2(11) . . ?
C30 C31 H31 119.9 . . ?
C32 C31 H31 119.9 . . ?
C31 C32 C27 121.3(11) . . ?
C31 C32 H32 119.3 . . ?
C27 C32 H32 119.3 . . ?
C38 C33 C34 118.0(8) . . ?
C38 C33 P2 122.7(7) . . ?
C34 C33 P2 119.2(6) . . ?
C35 C34 C33 120.6(9) . . ?
C35 C34 H34 119.7 . . ?
C33 C34 H34 119.7 . . ?
C36 C35 C34 121.2(10) . . ?
C36 C35 H35 119.4 . . ?
C34 C35 H35 119.4 . . ?
C37 C36 C35 120.1(9) . . ?
C37 C36 H36 119.9 . . ?
C35 C36 H36 119.9 . . ?
C36 C37 C38 119.6(10) . . ?
C36 C37 H37 120.2 . . ?
C38 C37 H37 120.2 . . ?
C33 C38 C37 120.4(10) . . ?
C33 C38 H38 119.8 . . ?
C37 C38 H38 119.8 . . ?
O3 C39 Ir1 177.3(8) . . ?

loop_
_geom_bond_atom_site_label_1
_geom_bond_atom_site_label_2
_geom_bond_distance
_geom_bond_site_symmetry_2
_geom_bond_publ_flag
Ir1 C39 1.932(8) . ?
Ir1 C1 2.066(7) . ?
Ir1 C20 2.096(7) . ?
Ir1 P2 2.3489(18) . ?
Ir1 P1 2.3568(17) . ?
Ir1 H1 1.8282 . ?
P1 C14 1.823(7) . ?
P1 C8 1.824(7) . ?
P1 C3 1.820(7) . ?
P2 C33 1.826(7) . ?
P2 C22 1.829(7) . ?
P2 C27 1.817(9) . ?
O1 C1 1.219(8) . ?
O2 C20 1.214(9) . ?
O3 C39 1.120(9) . ?
C1 C2 1.532(10) . ?
C2 C7 1.391(9) . ?
C2 C3 1.391(13) . ?
C3 C4 1.377(9) . ?
C4 C5 1.382(10) . ?
C4 H4 0.9300 . ?
C5 C6 1.366(10) . ?
C5 H5 0.9300 . ?
C6 C7 1.372(9) . ?
C6 H6 0.9300 . ?
C7 H7 0.9300 . ?
C8 C13 1.392(10) . ?
C8 C9 1.378(10) . ?
C9 C10 1.386(11) . ?
C9 H9 0.9300 . ?
C10 C11 1.353(12) . ?
C10 H10 0.9300 . ?
C11 C12 1.367(12) . ?
C11 H11 0.9300 . ?
C12 C13 1.375(12) . ?
C12 H12 0.9300 . ?
C13 H13 0.9300 . ?
C14 C19 1.369(10) . ?
C14 C15 1.398(10) . ?
C15 C16 1.363(10) . ?
C15 H15 0.9300 . ?
C16 C17 1.357(14) . ?
C16 H16 0.9300 . ?
C17 C18 1.357(10) . ?
C17 H17 0.9300 . ?
C18 C19 1.401(16) . ?
C18 H18 0.9300 . ?
C19 H19 0.9300 . ?
C20 C21 1.498(11) . ?
C21 C22 1.409(11) . ?
C21 C26 1.383(11) . ?
C22 C23 1.388(10) . ?
C23 C24 1.404(12) . ?
C23 H23 0.9300 . ?
C24 C25 1.351(13) . ?
C24 H24 0.9300 . ?
C25 C26 1.369(12) . ?
C25 H25 0.9300 . ?
C26 H26 0.9300 . ?
C27 C28 1.384(12) . ?
C27 C32 1.413(12) . ?
C28 C29 1.395(12) . ?
C28 H28 0.9300 . ?
C29 C30 1.382(15) . ?
C29 H29 0.9300 . ?
C30 C31 1.375(15) . ?
C30 H30 0.9300 . ?
C31 C32 1.375(12) . ?
C31 H31 0.9300 . ?
C32 H32 0.9300 . ?
C33 C38 1.378(12) . ?
C33 C34 1.381(11) . ?
C34 C35 1.372(11) . ?
C34 H34 0.9300 . ?
C35 C36 1.355(14) . ?
C35 H35 0.9300 . ?
C36 C37 1.347(14) . ?
C36 H36 0.9300 . ?
C37 C38 1.416(11) . ?
C37 H37 0.9300 . ?
C38 H38 0.9300 . ?

loop_
_geom_torsion_atom_site_label_1
_geom_torsion_atom_site_label_2
_geom_torsion_atom_site_label_3
_geom_torsion_atom_site_label_4
_geom_torsion
_geom_torsion_site_symmetry_1
_geom_torsion_site_symmetry_2
_geom_torsion_site_symmetry_3
_geom_torsion_site_symmetry_4
_geom_torsion_publ_flag
C39 Ir1 P1 C14 129.7(3) . . . . ?
C1 Ir1 P1 C14 -139.0(3) . . . . ?
C20 Ir1 P1 C14 -95.9(11) . . . . ?
P2 Ir1 P1 C14 29.4(3) . . . . ?
C39 Ir1 P1 C8 -3.6(3) . . . . ?
C1 Ir1 P1 C8 87.7(3) . . . . ?
C20 Ir1 P1 C8 130.8(11) . . . . ?
P2 Ir1 P1 C8 -103.9(2) . . . . ?
C39 Ir1 P1 C3 -115.2(3) . . . . ?
C1 Ir1 P1 C3 -24.0(3) . . . . ?
C20 Ir1 P1 C3 19.1(11) . . . . ?
P2 Ir1 P1 C3 144.5(2) . . . . ?
C39 Ir1 P2 C33 -16.5(4) . . . . ?
C1 Ir1 P2 C33 -158.6(9) . . . . ?
C20 Ir1 P2 C33 -105.5(4) . . . . ?
P1 Ir1 P2 C33 85.4(3) . . . . ?
C39 Ir1 P2 C22 98.8(3) . . . . ?
C1 Ir1 P2 C22 -43.3(9) . . . . ?
C20 Ir1 P2 C22 9.8(3) . . . . ?
P1 Ir1 P2 C22 -159.3(2) . . . . ?
C39 Ir1 P2 C27 -146.7(4) . . . . ?
C1 Ir1 P2 C27 71.2(9) . . . . ?
C20 Ir1 P2 C27 124.2(4) . . . . ?
P1 Ir1 P2 C27 -44.8(3) . . . . ?
C39 Ir1 C1 O1 -50.3(7) . . . . ?
C20 Ir1 C1 O1 39.6(7) . . . . ?
P2 Ir1 C1 O1 92.1(11) . . . . ?
P1 Ir1 C1 O1 -149.5(7) . . . . ?
C39 Ir1 C1 C2 126.0(5) . . . . ?
C20 Ir1 C1 C2 -144.1(5) . . . . ?
P2 Ir1 C1 C2 -91.6(9) . . . . ?
P1 Ir1 C1 C2 26.8(4) . . . . ?
O1 C1 C2 C7 -24.4(9) . . . . ?
Ir1 C1 C2 C7 158.7(5) . . . . ?
O1 C1 C2 C3 155.8(6) . . . . ?
Ir1 C1 C2 C3 -21.0(8) . . . . ?
C7 C2 C3 C4 -1.2(10) . . . . ?
C1 C2 C3 C4 178.5(6) . . . . ?
C7 C2 C3 P1 176.8(5) . . . . ?
C1 C2 C3 P1 -3.5(8) . . . . ?
C14 P1 C3 C2 150.3(5) . . . . ?
C8 P1 C3 C2 -99.5(5) . . . . ?
Ir1 P1 C3 C2 21.4(5) . . . . ?
C14 P1 C3 C4 -31.9(8) . . . . ?
C8 P1 C3 C4 78.4(7) . . . . ?
Ir1 P1 C3 C4 -160.8(6) . . . . ?
C2 C3 C4 C5 0.9(12) . . . . ?
P1 C3 C4 C5 -176.8(6) . . . . ?
C3 C4 C5 C6 -0.1(13) . . . . ?
C4 C5 C6 C7 -0.4(13) . . . . ?
C3 C2 C7 C6 0.7(11) . . . . ?
C1 C2 C7 C6 -179.0(7) . . . . ?
C5 C6 C7 C2 0.1(12) . . . . ?
C14 P1 C8 C13 87.3(7) . . . . ?
C3 P1 C8 C13 -21.9(7) . . . . ?
Ir1 P1 C8 C13 -131.7(6) . . . . ?
C14 P1 C8 C9 -93.9(7) . . . . ?
C3 P1 C8 C9 156.9(6) . . . . ?
Ir1 P1 C8 C9 47.1(7) . . . . ?
C13 C8 C9 C10 1.0(12) . . . . ?
P1 C8 C9 C10 -177.9(7) . . . . ?
C8 C9 C10 C11 0.8(15) . . . . ?
C9 C10 C11 C12 -0.9(15) . . . . ?
C10 C11 C12 C13 -0.9(15) . . . . ?
C11 C12 C13 C8 2.9(15) . . . . ?
C9 C8 C13 C12 -2.9(12) . . . . ?
P1 C8 C13 C12 176.0(7) . . . . ?
C8 P1 C14 C19 13.9(7) . . . . ?
C3 P1 C14 C19 123.1(6) . . . . ?
Ir1 P1 C14 C19 -123.5(6) . . . . ?
C8 P1 C14 C15 -166.5(6) . . . . ?
C3 P1 C14 C15 -57.3(6) . . . . ?
Ir1 P1 C14 C15 56.1(6) . . . . ?
C19 C14 C15 C16 -0.6(11) . . . . ?
P1 C14 C15 C16 179.7(6) . . . . ?
C14 C15 C16 C17 0.8(13) . . . . ?
C15 C16 C17 C18 -0.5(13) . . . . ?
C16 C17 C18 C19 0.0(12) . . . . ?
C15 C14 C19 C18 0.2(12) . . . . ?
P1 C14 C19 C18 179.8(6) . . . . ?
C17 C18 C19 C14 0.1(12) . . . . ?
C39 Ir1 C20 O2 67.4(8) . . . . ?
C1 Ir1 C20 O2 -25.3(8) . . . . ?
P2 Ir1 C20 O2 164.8(8) . . . . ?
P1 Ir1 C20 O2 -67.8(16) . . . . ?
C39 Ir1 C20 C21 -109.4(6) . . . . ?
C1 Ir1 C20 C21 157.9(6) . . . . ?
P2 Ir1 C20 C21 -11.9(6) . . . . ?
P1 Ir1 C20 C21 115.5(10) . . . . ?
O2 C20 C21 C22 -166.5(8) . . . . ?
Ir1 C20 C21 C22 10.5(10) . . . . ?
O2 C20 C21 C26 11.7(13) . . . . ?
Ir1 C20 C21 C26 -171.3(6) . . . . ?
C26 C21 C22 C23 -0.1(12) . . . . ?
C20 C21 C22 C23 178.2(7) . . . . ?
C26 C21 C22 P2 -178.7(6) . . . . ?
C20 C21 C22 P2 -0.4(10) . . . . ?
C33 P2 C22 C21 114.9(6) . . . . ?
C27 P2 C22 C21 -133.4(6) . . . . ?
Ir1 P2 C22 C21 -7.9(6) . . . . ?
C33 P2 C22 C23 -63.7(7) . . . . ?
C27 P2 C22 C23 48.0(7) . . . . ?
Ir1 P2 C22 C23 173.5(6) . . . . ?
C21 C22 C23 C24 0.9(12) . . . . ?
P2 C22 C23 C24 179.4(7) . . . . ?
C22 C23 C24 C25 -0.5(14) . . . . ?
C23 C24 C25 C26 -0.9(14) . . . . ?
C24 C25 C26 C21 1.7(14) . . . . ?
C22 C21 C26 C25 -1.2(13) . . . . ?
C20 C21 C26 C25 -179.5(8) . . . . ?
C33 P2 C27 C28 -22.4(9) . . . . ?
C22 P2 C27 C28 -134.2(8) . . . . ?
Ir1 P2 C27 C28 112.4(7) . . . . ?
C33 P2 C27 C32 157.2(6) . . . . ?
C22 P2 C27 C32 45.4(7) . . . . ?
Ir1 P2 C27 C32 -68.0(7) . . . . ?
C32 C27 C28 C29 2.4(13) . . . . ?
P2 C27 C28 C29 -178.0(7) . . . . ?
C27 C28 C29 C30 -2.6(15) . . . . ?
C28 C29 C30 C31 1.4(16) . . . . ?
C29 C30 C31 C32 -0.1(16) . . . . ?
C30 C31 C32 C27 0.0(15) . . . . ?
C28 C27 C32 C31 -1.1(13) . . . . ?
P2 C27 C32 C31 179.3(7) . . . . ?
C22 P2 C33 C38 -3.3(8) . . . . ?
C27 P2 C33 C38 -113.7(7) . . . . ?
Ir1 P2 C33 C38 109.8(7) . . . . ?
C22 P2 C33 C34 179.9(6) . . . . ?
C27 P2 C33 C34 69.6(7) . . . . ?
Ir1 P2 C33 C34 -66.9(7) . . . . ?
C38 C33 C34 C35 0.5(13) . . . . ?
P2 C33 C34 C35 177.4(7) . . . . ?
C33 C34 C35 C36 0.1(15) . . . . ?
C34 C35 C36 C37 -1.0(16) . . . . ?
C35 C36 C37 C38 1.2(16) . . . . ?
C34 C33 C38 C37 -0.3(14) . . . . ?
P2 C33 C38 C37 -177.1(7) . . . . ?
C36 C37 C38 C33 -0.5(15) . . . . ?
C1 Ir1 C39 O3 66(15) . . . . ?
C20 Ir1 C39 O3 -23(15) . . . . ?
P2 Ir1 C39 O3 -106(15) . . . . ?
P1 Ir1 C39 O3 147(15) . . . . ?
